data_2021085
loop_
_publ_author_name
'Farr\'an, M. \'Angeles'
'Bonet, M. \'Angels'
'Claramunt, Rosa M.'
'Torralba, M. Carmen'
'Alkorta, Ibon'
'Elguero, Jos\'e'

_publ_section_title
;
 The structures of 1,4-diaryl-5-trifluoromethyl-1<i>H</i>-1,2,3-triazoles
 related to J147, a drug for treating Alzheimer's disease
;
_journal_coeditor_code YP3155
_journal_issue 4
_journal_name_full 'Acta Crystallographica Section C'
_journal_page_first 513
_journal_page_last 522
_journal_paper_doi 10.1107/S2053229618004394
_journal_volume 74
_journal_year 2018
_chemical_formula_iupac 'C18 H10 F9 N3 O'
_chemical_formula_moiety 'C18 H10 F9 N3 O'
_chemical_formula_sum 'C18 H10 F9 N3 O'
_chemical_formula_weight 455.29
_chemical_name_systematic
1-[2,4-Bis(trifluoromethyl)phenyl]-4-(3-methoxyphenyl)-5-trifluoromethyl-1<i>H</i>-1,2,3-triazole
_space_group_crystal_system monoclinic
_space_group_IT_number 14
_space_group_name_Hall '-P 2yn'
_space_group_name_H-M_alt 'P 1 21/n 1'
_symmetry_space_group_name_Hall '-P 2yn'
_symmetry_space_group_name_H-M 'P 1 21/n 1'
_atom_sites_solution_hydrogens geom
_atom_sites_solution_primary direct
_audit_creation_method
;
Olex2 1.2
(compiled 2017.08.10 svn.r3458 for OlexSys, GUI svn.r5381)
;
_cell_angle_alpha 90
_cell_angle_beta 95.1910(10)
_cell_angle_gamma 90
_cell_formula_units_Z 4
_cell_length_a 11.9633(8)
_cell_length_b 7.8453(5)
_cell_length_c 20.0446(14)
_cell_measurement_reflns_used 4121
_cell_measurement_temperature 296(2)
_cell_measurement_theta_max 22.9399
_cell_measurement_theta_min 3.1090
_cell_volume 1873.6(2)
_computing_cell_refinement
;
<i>SMART</i> (Bruker, 2002)
;
_computing_data_collection
;
<i>SAINT</i> (Bruker, 2002)
;
_computing_data_reduction
;
<i>SAINT</i> (Bruker, 2002)
;
_computing_molecular_graphics
;
<i>OLEX2</i> (Dolomanov <i>et al.</i>,  2009)
;
_computing_publication_material
;
<i>OLEX2</i> (Dolomanov <i>et al.</i>,  2009)
;
_computing_structure_refinement
;
SHELXL2014 (Sheldrick, 2015)
;
_computing_structure_solution
;
SHELXS97 (Sheldrick, 2008)
;
_diffrn_ambient_temperature 296.15
_diffrn_measured_fraction_theta_full 0.999
_diffrn_measured_fraction_theta_max 0.999
_diffrn_measurement_device_type 'Bruker SMART CCD area detector'
_diffrn_measurement_method 'phi and omega scans'
_diffrn_radiation_monochromator graphite
_diffrn_radiation_type MoK\a
_diffrn_radiation_wavelength 0.71073
_diffrn_reflns_av_R_equivalents 0.0401
_diffrn_reflns_limit_h_max 14
_diffrn_reflns_limit_h_min -14
_diffrn_reflns_limit_k_max 9
_diffrn_reflns_limit_k_min -9
_diffrn_reflns_limit_l_max 24
_diffrn_reflns_limit_l_min -24
_diffrn_reflns_number 16580
_diffrn_reflns_theta_full 25.242
_diffrn_reflns_theta_max 25.997
_diffrn_reflns_theta_min 1.910
_exptl_absorpt_coefficient_mu 0.164
_exptl_absorpt_correction_type none
_exptl_crystal_colour colourless
_exptl_crystal_density_diffrn 1.614
_exptl_crystal_description prism
_exptl_crystal_F_000 912
_exptl_crystal_size_max 0.52
_exptl_crystal_size_mid 0.20
_exptl_crystal_size_min 0.13
_refine_diff_density_max 0.133
_refine_diff_density_min -0.167
_refine_ls_extinction_method none
_refine_ls_goodness_of_fit_ref 1.007
_refine_ls_hydrogen_treatment constr
_refine_ls_matrix_type full
_refine_ls_number_parameters 365
_refine_ls_number_reflns 3688
_refine_ls_number_restraints 484
_refine_ls_restrained_S_all 0.977
_refine_ls_R_factor_all 0.0763
_refine_ls_R_factor_gt 0.0365
_refine_ls_shift/su_max 0.001
_refine_ls_shift/su_mean 0.000
_refine_ls_structure_factor_coef Fsqd
_refine_ls_weighting_details 'w=1/[\s^2^(Fo^2^)+(0.0510P)^2^+0.0980P] where P=(Fo^2^+2Fc^2^)/3'
_refine_ls_weighting_scheme calc
_refine_ls_wR_factor_gt 0.0893
_refine_ls_wR_factor_ref 0.1071
_reflns_number_gt 2142
_reflns_number_total 3688
_reflns_threshold_expression 'I > 2\s(I)'
_cod_data_source_file yp3155sup1.cif
_cod_data_source_block 5_C18H10F9N3O_abc13
_cod_database_code 2021085
_shelx_space_group_comment
;
The symmetry employed for this shelxl refinement is uniquely defined
by the following loop, which should always be used as a source of
symmetry information in preference to the above space-group names.
They are only intended as comments.
;
_shelx_estimated_absorpt_t_min 0.920
_shelx_estimated_absorpt_t_max 0.979

loop_
_space_group_symop_operation_xyz
'x, y, z'
'-x+1/2, y+1/2, -z+1/2'
'-x, -y, -z'
'x-1/2, -y-1/2, z-1/2'

loop_
_atom_site_type_symbol
_atom_site_label
_atom_site_fract_x
_atom_site_fract_y
_atom_site_fract_z
_atom_site_U_iso_or_equiv
_atom_site_adp_type
_atom_site_calc_flag
_atom_site_occupancy
_atom_site_disorder_assembly
_atom_site_disorder_group
F F1A 0.3825(6) 0.3118(13) -0.0220(5) 0.095(2) Uani d 0.626(15) A 1
F F2A 0.2105(5) 0.3767(8) -0.0419(4) 0.1102(17) Uani d 0.626(15) A 1
F F3A 0.3308(10) 0.4986(6) -0.09522(19) 0.113(3) Uani d 0.626(15) A 1
F F7B 0.3743(5) 1.0807(6) -0.28047(18) 0.136(2) Uani d 0.734(8) B 3
F F8B 0.2181(2) 1.1783(5) -0.26167(19) 0.1004(15) Uani d 0.734(8) B 3
F F9B 0.3667(4) 1.3003(5) -0.21996(18) 0.1081(17) Uani d 0.734(8) B 3
F F4A 0.0987(6) 0.6882(8) -0.0612(6) 0.134(2) Uani d 0.620(16) C 5
F F6B 0.0334(6) 0.9334(10) -0.0899(4) 0.111(2) Uani d 0.620(16) C 5
F F5A 0.1185(5) 0.8984(18) 0.0042(2) 0.136(3) Uani d 0.620(16) C 5
O O1 0.46377(12) 0.29856(19) 0.29415(7) 0.0758(4) Uani d 1 . .
N N1 0.33818(12) 0.74393(19) 0.00276(7) 0.0501(4) Uani d 1 . .
N N2 0.35630(14) 0.8316(2) 0.06057(8) 0.0621(4) Uani d 1 . .
N N3 0.35712(14) 0.7222(2) 0.10989(7) 0.0610(4) Uani d 1 . .
C C4 0.33866(14) 0.5615(2) 0.08472(9) 0.0489(4) Uani d 1 . .
C C5 0.32760(14) 0.5742(2) 0.01598(9) 0.0487(4) Uani d 1 . .
C C6 0.3174(2) 0.4433(3) -0.03777(11) 0.0657(6) Uani d 1 . .
C C7 0.33157(15) 0.4170(2) 0.13091(9) 0.0501(4) Uani d 1 . .
C C8 0.40093(15) 0.4144(2) 0.19032(9) 0.0513(5) Uani d 1 . .
H H8 0.454350 0.499710 0.198705 0.062 Uiso calc 1 . .
C C9 0.39184(15) 0.2869(2) 0.23727(9) 0.0534(5) Uani d 1 . .
C C10 0.31385(18) 0.1596(3) 0.22494(11) 0.0677(6) Uani d 1 . .
H H10 0.307093 0.073612 0.256262 0.081 Uiso calc 1 . .
C C11 0.2457(2) 0.1606(3) 0.16566(12) 0.0827(7) Uani d 1 . .
H H11 0.193608 0.073546 0.157030 0.099 Uiso calc 1 . .
C C12 0.25323(18) 0.2876(3) 0.11909(11) 0.0717(6) Uani d 1 . .
H H12 0.205832 0.286856 0.079671 0.086 Uiso calc 1 . .
C C13 0.33133(15) 0.8405(2) -0.05893(8) 0.0485(4) Uani d 1 . .
C C14 0.22819(15) 0.9007(2) -0.08746(9) 0.0514(5) Uani d 1 . .
C C15 0.22641(16) 1.0011(2) -0.14440(9) 0.0553(5) Uani d 1 . .
H H15 0.158391 1.041789 -0.164324 0.066 Uiso calc 1 . .
C C16 0.32444(17) 1.0409(2) -0.17166(9) 0.0535(5) Uani d 1 . .
C C17 0.42625(17) 0.9818(3) -0.14259(10) 0.0597(5) Uani d 1 . .
H H17 0.492424 1.009808 -0.161049 0.072 Uiso calc 1 . .
C C18 0.42920(16) 0.8810(3) -0.08594(9) 0.0580(5) Uani d 1 . .
H H18 0.497443 0.840753 -0.066171 0.070 Uiso calc 1 . .
C C19 0.4509(2) 0.1815(3) 0.34683(11) 0.0865(7) Uani d 1 . .
H H19A 0.461358 0.067508 0.331159 0.130 Uiso calc 1 . .
H H19B 0.376924 0.192423 0.361352 0.130 Uiso calc 1 . .
H H19C 0.505663 0.205420 0.383647 0.130 Uiso calc 1 . .
C C20 0.3220(2) 1.1516(3) -0.23262(12) 0.0724(6) Uani d 1 . .
C C21 0.1204(2) 0.8655(4) -0.05801(13) 0.0787(7) Uani d 1 . .
F F1B 0.3421(19) 0.295(2) -0.0180(8) 0.126(5) Uani d 0.374(15) A 2
F F2B 0.2263(7) 0.430(2) -0.0729(7) 0.111(4) Uani d 0.374(15) A 2
F F3B 0.3927(11) 0.4804(17) -0.0852(7) 0.129(4) Uani d 0.374(15) A 2
F F9A 0.2730(18) 1.2947(14) -0.2183(5) 0.175(8) Uani d 0.266(8) B 4
F F8A 0.2848(15) 1.0999(14) -0.2817(4) 0.130(6) Uani d 0.266(8) B 4
F F7A 0.4276(10) 1.1975(19) -0.2463(5) 0.146(5) Uani d 0.266(8) B 4
F F5B 0.1142(11) 1.002(2) -0.0109(9) 0.156(5) Uani d 0.380(16) C 6
F F6A 0.0349(9) 0.886(3) -0.0992(7) 0.146(5) Uani d 0.380(16) C 6
F F4B 0.1114(8) 0.743(2) -0.0248(8) 0.117(4) Uani d 0.380(16) C 6

loop_
_atom_site_aniso_label
_atom_site_aniso_U_11
_atom_site_aniso_U_22
_atom_site_aniso_U_33
_atom_site_aniso_U_12
_atom_site_aniso_U_13
_atom_site_aniso_U_23
F1A 0.121(3) 0.075(4) 0.083(3) 0.050(3) -0.019(2) -0.022(2)
F2A 0.119(3) 0.112(3) 0.093(4) -0.027(2) -0.027(2) -0.038(3)
F3A 0.231(7) 0.070(2) 0.0372(17) 0.012(4) 0.008(3) -0.0027(13)
F7B 0.201(5) 0.149(3) 0.066(2) 0.067(3) 0.059(3) 0.0319(19)
F8B 0.0919(18) 0.116(3) 0.089(3) 0.0009(14) -0.0169(14) 0.051(2)
F9B 0.154(3) 0.075(2) 0.090(2) -0.049(2) -0.018(2) 0.0219(16)
F4A 0.090(2) 0.107(3) 0.212(7) -0.012(2) 0.052(4) 0.018(4)
F6B 0.063(3) 0.152(4) 0.120(4) 0.054(3) 0.019(3) 0.055(3)
F5A 0.092(3) 0.258(9) 0.061(2) 0.029(5) 0.0281(17) 0.005(4)
O1 0.0770(10) 0.0879(11) 0.0597(9) -0.0165(8) -0.0098(7) 0.0242(8)
N1 0.0573(9) 0.0505(9) 0.0413(8) 0.0033(7) -0.0026(7) -0.0011(7)
N2 0.0835(12) 0.0543(10) 0.0473(9) -0.0026(8) -0.0007(8) -0.0043(9)
N3 0.0828(12) 0.0541(10) 0.0449(9) -0.0029(8) 0.0002(8) -0.0006(8)
C4 0.0497(10) 0.0519(11) 0.0443(10) 0.0009(8) -0.0007(8) -0.0011(9)
C5 0.0530(10) 0.0460(11) 0.0458(10) 0.0032(8) -0.0033(8) -0.0010(9)
C6 0.0861(17) 0.0556(14) 0.0523(14) 0.0058(12) -0.0110(12) -0.0035(11)
C7 0.0514(10) 0.0514(11) 0.0472(10) -0.0014(9) 0.0027(8) -0.0001(9)
C8 0.0522(10) 0.0517(11) 0.0499(10) -0.0047(9) 0.0032(8) 0.0006(9)
C9 0.0514(11) 0.0592(12) 0.0496(11) -0.0009(9) 0.0047(9) 0.0051(10)
C10 0.0733(14) 0.0628(13) 0.0668(14) -0.0126(11) 0.0058(11) 0.0134(11)
C11 0.0913(17) 0.0748(16) 0.0792(16) -0.0364(13) -0.0076(13) 0.0092(13)
C12 0.0747(14) 0.0743(15) 0.0630(13) -0.0171(12) -0.0113(11) 0.0042(12)
C13 0.0571(11) 0.0463(10) 0.0415(10) 0.0034(8) 0.0013(8) 0.0006(8)
C14 0.0544(11) 0.0547(11) 0.0448(10) 0.0106(9) 0.0030(8) -0.0008(9)
C15 0.0627(12) 0.0542(12) 0.0478(11) 0.0139(9) -0.0018(9) -0.0031(9)
C16 0.0728(13) 0.0434(11) 0.0437(10) 0.0020(9) 0.0017(9) -0.0037(9)
C17 0.0627(12) 0.0616(13) 0.0553(12) -0.0064(10) 0.0079(9) -0.0001(10)
C18 0.0530(12) 0.0638(13) 0.0563(12) 0.0044(9) 0.0000(9) 0.0024(10)
C19 0.0921(17) 0.0991(19) 0.0667(14) -0.0047(14) -0.0013(12) 0.0309(14)
C20 0.1018(19) 0.0600(15) 0.0547(14) -0.0037(14) 0.0041(13) 0.0019(12)
C21 0.0638(15) 0.106(2) 0.0676(16) 0.0233(14) 0.0104(12) 0.0208(16)
F1B 0.252(15) 0.049(3) 0.069(4) 0.024(8) -0.029(8) -0.008(3)
F2B 0.078(4) 0.164(8) 0.083(6) 0.026(4) -0.030(4) -0.058(5)
F3B 0.145(7) 0.133(6) 0.123(7) -0.034(5) 0.086(5) -0.057(5)
F9A 0.360(19) 0.076(7) 0.093(7) 0.084(11) 0.049(11) 0.031(6)
F8A 0.214(14) 0.117(9) 0.051(5) -0.064(10) -0.027(8) 0.002(5)
F7A 0.170(7) 0.169(12) 0.097(7) -0.086(7) 0.008(5) 0.042(7)
F5B 0.124(6) 0.168(9) 0.192(9) -0.023(6) 0.102(6) -0.075(7)
F6A 0.049(5) 0.272(13) 0.111(6) -0.041(6) -0.021(4) 0.054(7)
F4B 0.068(4) 0.129(8) 0.160(10) 0.025(5) 0.045(6) 0.078(7)

loop_
_atom_type_symbol
_atom_type_description
_atom_type_scat_dispersion_real
_atom_type_scat_dispersion_imag
_atom_type_scat_source
C C 0.0033 0.0016 'International Tables Vol C Tables 4.2.6.8 and 6.1.1.4'
H H 0.0000 0.0000 'International Tables Vol C Tables 4.2.6.8 and 6.1.1.4'
F F 0.0171 0.0103 'International Tables Vol C Tables 4.2.6.8 and 6.1.1.4'
N N 0.0061 0.0033 'International Tables Vol C Tables 4.2.6.8 and 6.1.1.4'
O O 0.0106 0.0060 'International Tables Vol C Tables 4.2.6.8 and 6.1.1.4'

loop_
_geom_angle_atom_site_label_1
_geom_angle_atom_site_label_2
_geom_angle_atom_site_label_3
_geom_angle
C9 O1 C19 118.36(17)
N2 N1 C5 109.94(14)
N2 N1 C13 117.40(15)
C5 N1 C13 132.64(15)
N3 N2 N1 107.74(14)
N2 N3 C4 109.61(14)
N3 C4 C5 107.47(16)
N3 C4 C7 119.64(15)
C5 C4 C7 132.87(17)
N1 C5 C4 105.23(15)
N1 C5 C6 122.43(17)
C4 C5 C6 132.11(18)
F1A C6 F2A 104.1(5)
F1A C6 C5 111.1(5)
F2A C6 C5 108.8(3)
F3A C6 F1A 111.8(6)
F3A C6 F2A 105.7(3)
F3A C6 C5 114.7(3)
F1B C6 C5 114.2(8)
F1B C6 F3B 105.0(9)
F2B C6 C5 118.4(4)
F2B C6 F1B 105.8(9)
F2B C6 F3B 102.6(5)
F3B C6 C5 109.5(5)
C8 C7 C4 119.15(17)
C12 C7 C4 122.20(17)
C12 C7 C8 118.54(17)
C9 C8 C7 121.06(17)
O1 C9 C8 115.87(17)
O1 C9 C10 124.34(18)
C10 C9 C8 119.79(18)
C9 C10 C11 119.3(2)
C12 C11 C10 121.3(2)
C11 C12 C7 119.97(19)
C14 C13 N1 120.52(16)
C18 C13 N1 118.35(15)
C18 C13 C14 120.98(17)
C13 C14 C21 122.64(18)
C15 C14 C13 118.53(17)
C15 C14 C21 118.81(18)
C16 C15 C14 120.45(17)
C15 C16 C17 120.52(17)
C15 C16 C20 120.14(19)
C17 C16 C20 119.3(2)
C18 C17 C16 119.64(18)
C13 C18 C17 119.88(18)
F7B C20 F8B 103.5(3)
F7B C20 C16 112.0(2)
F8B C20 C16 113.2(2)
F9B C20 F7B 107.9(3)
F9B C20 F8B 107.1(3)
F9B C20 C16 112.6(2)
F9A C20 C16 107.1(4)
F9A C20 F7A 105.0(9)
F8A C20 C16 119.0(5)
F8A C20 F9A 110.7(9)
F8A C20 F7A 102.8(7)
F7A C20 C16 111.5(4)
F4A C21 C14 109.0(4)
F6B C21 F4A 104.4(5)
F6B C21 C14 114.6(4)
F5A C21 F4A 102.9(5)
F5A C21 F6B 108.5(5)
F5A C21 C14 116.2(4)
F5B C21 C14 102.7(5)
F6A C21 C14 113.3(7)
F6A C21 F5B 104.5(8)
F4B C21 C14 120.0(4)
F4B C21 F5B 103.0(6)
F4B C21 F6A 111.1(9)

loop_
_geom_bond_atom_site_label_1
_geom_bond_atom_site_label_2
_geom_bond_distance
F1A C6 1.315(8)
F2A C6 1.376(6)
F3A C6 1.254(5)
F7B C20 1.315(4)
F8B C20 1.341(4)
F9B C20 1.299(4)
F4A C21 1.415(7)
F6B C21 1.286(6)
F5A C21 1.275(6)
O1 C9 1.368(2)
O1 C19 1.418(2)
N1 N2 1.3481(19)
N1 C5 1.366(2)
N1 C13 1.446(2)
N2 N3 1.308(2)
N3 C4 1.369(2)
C4 C5 1.376(2)
C4 C7 1.471(2)
C5 C6 1.485(3)
C6 F1B 1.253(14)
C6 F2B 1.247(7)
C6 F3B 1.398(8)
C7 C8 1.389(2)
C7 C12 1.387(3)
C8 C9 1.384(2)
C9 C10 1.374(3)
C10 C11 1.379(3)
C11 C12 1.374(3)
C13 C14 1.395(2)
C13 C18 1.371(3)
C14 C15 1.385(2)
C14 C21 1.492(3)
C15 C16 1.374(3)
C16 C17 1.382(3)
C16 C20 1.497(3)
C17 C18 1.381(3)
C20 F9A 1.311(9)
C20 F8A 1.118(7)
C20 F7A 1.365(10)
C21 F5B 1.436(9)
C21 F6A 1.264(10)
C21 F4B 1.181(9)

_cod_database_fobs_code 2021085
